data_2103880
loop_
_publ_author_name
'Giastas, Petros'
'Yannakopoulou, Konstantina'
'Mavridis, Irene M.'

_publ_section_title
;
 Molecular structures of the inclusion complexes
 \b-cyclodextrin--1,2-bis(4-aminophenyl)ethane and
 \b-cyclodextrin--4,4'-diaminobiphenyl; packing of dimeric
 \b-cyclodextrin inclusion complexes
;
_journal_issue 2
_journal_name_full 'Acta Crystallographica Section B'
_journal_page_first 287
_journal_page_last 299
_journal_paper_doi 10.1107/S010876810300257X
_journal_volume 59
_journal_year 2003
_chemical_formula_sum 'C112 H127 N4 O88.08'
_chemical_formula_weight 2853.90
_chemical_name_common 'beta-Cyclodextrin/ 1,2-bis(4-aminophenyl)ethane complex'
_space_group_IT_number 5
_symmetry_cell_setting monoclinic
_symmetry_space_group_name_Hall 'C 2y'
_symmetry_space_group_name_H-M 'C 1 2 1'
_atom_sites_solution_hydrogens geom
_atom_sites_solution_primary 'molecular replacement'
_cell_angle_alpha 90.000
_cell_angle_beta 103.924(14)
_cell_angle_gamma 90.000
_cell_formula_units_Z 4
_cell_length_a 19.319(2)
_cell_length_b 24.190(6)
_cell_length_c 33.315(7)
_cell_measurement_reflns_used 20
_cell_measurement_temperature 293(2)
_cell_measurement_theta_max 17.18
_cell_measurement_theta_min 9.70
_cell_volume 15112(5)
_computing_cell_refinement 'crystal logic'
_computing_data_collection 'crystal logic (Strouse, 2002)'
_computing_data_reduction 'crystal logic'
_computing_molecular_graphics 'Jones & Kjeldgaad (1993)'
_computing_publication_material 'Molscript (Kraulis, 1991), Ortep (Johnson, 1976)'
_computing_structure_refinement 'SHELXL97 (Sheldrick, 1997)'
_computing_structure_solution 'DIRDIF-94 (Beurskens et al., 1994'
_diffrn_ambient_temperature 293(2)
_diffrn_measured_fraction_theta_full 0.499
_diffrn_measured_fraction_theta_max 0.499
_diffrn_measurement_device_type 'SYNTEX P21'
_diffrn_measurement_method theta/2theta
_diffrn_radiation_monochromator graphite
_diffrn_radiation_source 'rotating anode'
_diffrn_radiation_type CuK\a
_diffrn_radiation_wavelength 1.5418
_diffrn_reflns_av_R_equivalents 0.0410
_diffrn_reflns_av_sigmaI/netI 0.0676
_diffrn_reflns_limit_h_max 20
_diffrn_reflns_limit_h_min 0
_diffrn_reflns_limit_k_max 25
_diffrn_reflns_limit_k_min 0
_diffrn_reflns_limit_l_max 35
_diffrn_reflns_limit_l_min -35
_diffrn_reflns_number 10112
_diffrn_reflns_theta_full 55.06
_diffrn_reflns_theta_max 55.06
_diffrn_reflns_theta_min 1.37
_diffrn_standards_interval_count 97
_diffrn_standards_interval_time 40
_diffrn_standards_number 3
_exptl_absorpt_coefficient_mu 0.996
_exptl_absorpt_correction_type none
_exptl_crystal_colour colorless
_exptl_crystal_density_diffrn 1.292
_exptl_crystal_density_method 'not measured'
_exptl_crystal_description prismatic
_exptl_crystal_F_000 5888
_exptl_crystal_size_max 0.6
_exptl_crystal_size_mid 0.4
_exptl_crystal_size_min 0.3
_refine_diff_density_max 0.521
_refine_diff_density_min -0.443
_refine_ls_abs_structure_details 'Flack H D (1983), Acta Cryst. A39, 876-881'
_refine_ls_abs_structure_Flack 0.9(4)
_refine_ls_extinction_method none
_refine_ls_goodness_of_fit_ref 1.064
_refine_ls_hydrogen_treatment mixed
_refine_ls_matrix_type full
_refine_ls_number_parameters 1383
_refine_ls_number_reflns 10105
_refine_ls_number_restraints 30
_refine_ls_restrained_S_all 1.067
_refine_ls_R_factor_all 0.1210
_refine_ls_R_factor_gt 0.0826
_refine_ls_shift/su_max 0.188
_refine_ls_shift/su_mean 0.008
_refine_ls_structure_factor_coef Fsqd
_refine_ls_weighting_details w=1/[\s^2^(Fo^2^)+(0.1564P)^2^+26.9454P]
_refine_ls_weighting_scheme calc
_refine_ls_wR_factor_gt 0.2191
_refine_ls_wR_factor_ref 0.2570
_reflns_number_gt 6985
_reflns_number_total 10105
_reflns_threshold_expression >2sigma(I)
_cod_data_source_file ns0010.cif
_cod_data_source_block DBA
_cod_depositor_comments
;
The following automatic conversions were performed:

'_refine_ls_weighting_scheme' value 'calc
w=1/[\s^2^(Fo^2^)+(0.1564P)^2^+26.9454P]' was changed to 'calc'. New
tag '_refine_ls_weighting_details' was created. The value of the new
tag was set to 'w=1/[\s^2^(Fo^2^)+(0.1564P)^2^+26.9454P]'.

Automatic conversion script
Id: cif_fix_values 3143 2015-03-26 13:38:13Z robertas 
;
_cod_original_cell_volume 15111(5)
_cod_original_sg_symbol_H-M C2
_cod_database_code 2103880
_cod_database_fobs_code 2103880

loop_
_symmetry_equiv_pos_as_xyz
'x, y, z'
'-x, y, -z'
'x+1/2, y+1/2, z'
'-x+1/2, y+1/2, -z'

loop_
_atom_site_label
_atom_site_fract_x
_atom_site_fract_y
_atom_site_fract_z
_atom_site_U_iso_or_equiv
_atom_site_adp_type
_atom_site_calc_flag
_atom_site_refinement_flags
_atom_site_occupancy
_atom_site_disorder_assembly
_atom_site_disorder_group
_atom_site_type_symbol
CA11 0.0572(6) -0.2447(5) 0.1192(4) 0.066(3) Uiso d . 1 . . C
HA11 0.0829 -0.2798 0.1206 0.085 Uiso calc R 1 . . H
CA21 -0.0113(6) -0.2493(5) 0.0872(3) 0.061(3) Uiso d . 1 . . C
HA21 -0.0381 -0.2805 0.0947 0.079 Uiso calc R 1 . . H
CA31 -0.0555(6) -0.1978(5) 0.0864(3) 0.056(3) Uiso d . 1 . . C
HA31 -0.0296 -0.1663 0.0786 0.073 Uiso calc R 1 . . H
CA41 -0.0678(6) -0.1874(5) 0.1280(3) 0.061(3) Uiso d . 1 . . C
HA41 -0.0961 -0.2177 0.1354 0.079 Uiso calc R 1 . . H
CA51 0.0051(7) -0.1844(6) 0.1596(4) 0.078(3) Uiso d . 1 . . C
HA51 0.0315 -0.1524 0.1530 0.102 Uiso calc R 1 . . H
CA61 0.0012(9) -0.1806(8) 0.2069(6) 0.125(6) Uiso d D 1 . . C
OA21 0.0021(5) -0.2607(4) 0.0479(3) 0.082(3) Uani d . 1 . . O
HO21 -0.0359 -0.2632 0.0306 0.107 Uiso calc R 1 . . H
OA31 -0.1228(4) -0.2031(3) 0.0569(2) 0.071(2) Uani d . 1 . . O
HO31 -0.1459 -0.1745 0.0566 0.093 Uiso calc R 1 . . H
OA41 -0.1050(4) -0.1365(3) 0.1277(2) 0.0594(19) Uani d . 1 . . O
OA51 0.0459(5) -0.2330(4) 0.1582(3) 0.080(3) Uani d . 1 . . O
OA61a 0.0718(8) -0.1585(7) 0.2301(5) 0.060(7) Uiso d PD 0.44(2) A 1 O
OA61b -0.0435(16) -0.2307(11) 0.2059(10) 0.176(13) Uiso d PD 0.56(2) A 2 O
CA12 -0.1661(7) -0.1366(5) 0.1429(4) 0.070(3) Uiso d . 1 . . C
HA12 -0.1779 -0.1747 0.1487 0.091 Uiso calc R 1 . . H
CA22 -0.2282(6) -0.1120(5) 0.1084(3) 0.059(3) Uiso d . 1 . . C
HA22 -0.2717 -0.1126 0.1186 0.076 Uiso calc R 1 . . H
CA32 -0.2106(6) -0.0532(5) 0.1019(3) 0.061(3) Uiso d . 1 . . C
HA32 -0.1675 -0.0515 0.0912 0.080 Uiso calc R 1 . . H
CA42 -0.1997(6) -0.0204(5) 0.1409(3) 0.060(3) Uiso d . 1 . . C
HA42 -0.2445 -0.0186 0.1498 0.078 Uiso calc R 1 . . H
CA52 -0.1411(7) -0.0476(5) 0.1751(4) 0.066(3) Uiso d . 1 . . C
HA52 -0.0955 -0.0454 0.1672 0.086 Uiso calc R 1 . . H
CA62 -0.1330(9) -0.0209(7) 0.2164(5) 0.093(4) Uiso d . 1 . . C
HA62 -0.0985 -0.0417 0.2368 0.121 Uiso calc R 1 . . H
HB62 -0.1145 0.0162 0.2154 0.121 Uiso calc R 1 . . H
OA22 -0.2394(4) -0.1458(3) 0.0728(2) 0.069(2) Uani d . 1 . . O
HO22 -0.2332 -0.1276 0.0533 0.090 Uiso calc R 1 . . H
OA32 -0.2702(5) -0.0295(3) 0.0719(2) 0.077(2) Uani d . 1 . . O
HO32 -0.2608 0.0024 0.0669 0.100 Uiso calc R 1 . . H
OA42 -0.1769(4) 0.0344(3) 0.1338(2) 0.0586(18) Uani d . 1 . . O
OA52 -0.1585(4) -0.1044(3) 0.1793(2) 0.068(2) Uani d . 1 . . O
OA62 -0.1972(8) -0.0181(5) 0.2289(3) 0.124(4) Uani d . 1 . . O
HO62 -0.2124 -0.0495 0.2307 0.161 Uiso calc R 1 . . H
CA13 -0.2133(6) 0.0801(5) 0.1437(3) 0.063(3) Uiso d . 1 . . C
HA13 -0.2568 0.0677 0.1513 0.082 Uiso calc R 1 . . H
CA23 -0.2336(6) 0.1169(5) 0.1047(3) 0.063(3) Uiso d . 1 . . C
HA23 -0.2588 0.1496 0.1111 0.081 Uiso calc R 1 . . H
CA33 -0.1655(6) 0.1353(5) 0.0937(3) 0.062(3) Uiso d . 1 . . C
HA33 -0.1397 0.1028 0.0874 0.081 Uiso calc R 1 . . H
CA43 -0.1198(6) 0.1653(5) 0.1294(3) 0.053(3) Uiso d . 1 . . C
HA43 -0.1432 0.2001 0.1336 0.069 Uiso calc R 1 . . H
CA53 -0.1058(6) 0.1316(5) 0.1692(3) 0.059(3) Uiso d . 1 . . C
HA53 -0.0746 0.1004 0.1671 0.077 Uiso calc R 1 . . H
CA63 -0.0718(7) 0.1659(5) 0.2057(4) 0.072(3) Uiso d . 1 . . C
HA63 -0.0683 0.1442 0.2306 0.093 Uiso calc R 1 . . H
HB63 -0.0238 0.1752 0.2040 0.093 Uiso calc R 1 . . H
OA23 -0.2794(5) 0.0876(3) 0.0719(2) 0.072(2) Uani d . 1 . . O
HO23 -0.3154 0.0781 0.0790 0.093 Uiso calc R 1 . . H
OA33 -0.1836(5) 0.1696(3) 0.0583(2) 0.073(2) Uani d . 1 . . O
HO33 -0.1471 0.1797 0.0519 0.095 Uiso calc R 1 . . H
OA43 -0.0537(4) 0.1775(3) 0.1189(2) 0.0618(19) Uani d . 1 . . O
OA53 -0.1711(4) 0.1114(3) 0.1768(2) 0.064(2) Uani d . 1 . . O
OA63 -0.1093(5) 0.2156(4) 0.2091(2) 0.079(2) Uani d . 1 . . O
HO63 -0.1503 0.2083 0.2099 0.102 Uiso calc R 1 . . H
CA14 -0.0269(6) 0.2322(5) 0.1259(4) 0.066(3) Uiso d . 1 . . C
HA14 -0.0624 0.2554 0.1344 0.086 Uiso calc R 1 . . H
CA24 -0.0146(6) 0.2541(5) 0.0852(3) 0.061(3) Uiso d . 1 . . C
HA24 0.0007 0.2927 0.0894 0.080 Uiso calc R 1 . . H
CA34 0.0449(6) 0.2216(5) 0.0728(3) 0.056(3) Uiso d . 1 . . C
H34A 0.0302 0.1830 0.0679 0.073 Uiso calc R 1 . . H
CA44 0.1097(6) 0.2243(5) 0.1067(3) 0.059(3) Uiso d . 1 . . C
HA44 0.1259 0.2628 0.1105 0.077 Uiso calc R 1 . . H
CA54 0.0944(6) 0.2028(5) 0.1474(4) 0.066(3) Uiso d . 1 . . C
HA54 0.0801 0.1639 0.1437 0.086 Uiso calc R 1 . . H
CA64 0.1579(9) 0.2070(7) 0.1834(5) 0.095(4) Uiso d . 1 . . C
OA24 -0.0791(4) 0.2527(3) 0.0542(2) 0.070(2) Uani d . 1 . . O
HO24 -0.1107 0.2394 0.0638 0.090 Uiso calc R 1 . . H
OA34 0.0579(4) 0.2445(4) 0.0360(2) 0.078(2) Uani d . 1 . . O
HO34 0.0216 0.2424 0.0173 0.101 Uiso calc R 1 . . H
OA44 0.1634(4) 0.1918(3) 0.0959(2) 0.0591(18) Uani d . 1 . . O
OA54 0.0371(4) 0.2337(4) 0.1566(3) 0.076(2) Uani d . 1 . . O
OA64a 0.1833(8) 0.2603(6) 0.1875(4) 0.115(6) Uiso d P 0.83(3) B 1 O
OA64b 0.142(3) 0.198(2) 0.2161(18) 0.09(2) Uiso d P 0.17(3) B 2 O
CA15 0.2311(6) 0.2171(5) 0.0969(3) 0.057(3) Uiso d . 1 . . C
HA15 0.2270 0.2571 0.1004 0.074 Uiso calc R 1 . . H
CA25 0.2485(6) 0.2059(5) 0.0563(3) 0.062(3) Uiso d . 1 . . C
HA25 0.2940 0.2240 0.0567 0.080 Uiso calc R 1 . . H
CA35 0.2574(6) 0.1456(5) 0.0500(3) 0.057(3) Uiso d . 1 . . C
HA35 0.2121 0.1270 0.0494 0.074 Uiso calc R 1 . . H
CA45 0.3140(6) 0.1229(5) 0.0863(3) 0.059(3) Uiso d . 1 . . C
HA45 0.3609 0.1372 0.0852 0.077 Uiso calc R 1 . . H
CA55 0.2984(6) 0.1376(5) 0.1271(4) 0.065(3) Uiso d . 1 . . C
HA55 0.2560 0.1172 0.1299 0.084 Uiso calc R 1 . . H
CA65 0.3575(7) 0.1252(6) 0.1636(4) 0.078(4) Uiso d . 1 . . C
HA65 0.3434 0.1361 0.1885 0.102 Uiso calc R 1 . . H
HB65 0.3658 0.0856 0.1650 0.102 Uiso calc R 1 . . H
OA25 0.1951(4) 0.2299(3) 0.0232(2) 0.069(2) Uani d . 1 . . O
HO25 0.1766 0.2055 0.0071 0.089 Uiso calc R 1 . . H
OA35 0.2776(5) 0.1337(4) 0.0123(2) 0.075(2) Uani d . 1 . . O
HO35 0.2470 0.1455 -0.0074 0.098 Uiso calc R 1 . . H
OA45 0.3129(4) 0.0638(3) 0.0818(2) 0.066(2) Uani d . 1 . . O
OA55 0.2847(4) 0.1963(3) 0.1299(2) 0.067(2) Uani d . 1 . . O
OA65 0.4217(6) 0.1524(6) 0.1625(4) 0.120(4) Uani d . 1 . . O
HO65 0.4333 0.1440 0.1412 0.156 Uiso calc R 1 . . H
CA16 0.3788(6) 0.0366(5) 0.0833(3) 0.063(3) Uiso d . 1 . . C
HA16 0.4157 0.0644 0.0834 0.082 Uiso calc R 1 . . H
CA26 0.3705(7) 0.0014(5) 0.0453(4) 0.068(3) Uiso d . 1 . . C
HA26 0.4160 -0.0168 0.0460 0.089 Uiso calc R 1 . . H
CA36 0.3144(6) -0.0420(4) 0.0437(3) 0.055(3) Uiso d . 1 . . C
HA36 0.2679 -0.0247 0.0419 0.071 Uiso calc R 1 . . H
CA46 0.3370(6) -0.0768(5) 0.0842(3) 0.055(3) Uiso d . 1 . . C
HA46 0.3811 -0.0970 0.0844 0.072 Uiso calc R 1 . . H
CA56 0.3483(6) -0.0394(5) 0.1208(3) 0.061(3) Uiso d . 1 . . C
HA56 0.3028 -0.0218 0.1212 0.079 Uiso calc R 1 . . H
CA66 0.3766(8) -0.0689(6) 0.1623(4) 0.081(4) Uiso d . 1 . . C
HA66 0.3863 -0.0421 0.1846 0.106 Uiso calc R 1 . . H
HB66 0.3414 -0.0949 0.1673 0.106 Uiso calc R 1 . . H
OA26 0.3513(5) 0.0347(3) 0.0088(2) 0.072(2) Uani d . 1 . . O
HO26 0.3819 0.0584 0.0094 0.094 Uiso calc R 1 . . H
OA36 0.3108(5) -0.0782(3) 0.0093(2) 0.074(2) Uani d . 1 . . O
HO36 0.2792 -0.1012 0.0085 0.096 Uiso calc R 1 . . H
OA46 0.2812(4) -0.1145(3) 0.0850(2) 0.0565(18) Uani d . 1 . . O
OA56 0.3998(4) 0.0034(3) 0.1187(2) 0.069(2) Uani d . 1 . . O
OA66 0.4398(6) -0.0972(5) 0.1608(4) 0.127(4) Uani d . 1 . . O
HO66 0.4697 -0.0749 0.1572 0.165 Uiso calc R 1 . . H
CA17 0.2972(6) -0.1716(4) 0.0892(3) 0.057(3) Uiso d . 1 . . C
HA17 0.3460 -0.1769 0.0863 0.074 Uiso calc R 1 . . H
CA27 0.2460(6) -0.2025(5) 0.0531(3) 0.056(3) Uiso d . 1 . . C
HA27 0.2577 -0.2419 0.0553 0.073 Uiso calc R 1 . . H
CA37 0.1711(6) -0.1948(5) 0.0593(3) 0.056(3) Uiso d . 1 . . C
HA37 0.1593 -0.1553 0.0576 0.073 Uiso calc R 1 . . H
CA47 0.1689(5) -0.2152(4) 0.1002(3) 0.053(2) Uiso d . 1 . . C
HA47 0.1759 -0.2554 0.1012 0.068 Uiso calc R 1 . . H
CA57 0.2229(6) -0.1888(5) 0.1344(3) 0.061(3) Uiso d . 1 . . C
HA57 0.2110 -0.1496 0.1358 0.079 Uiso calc R 1 . . H
CA67 0.2283(7) -0.2153(5) 0.1772(4) 0.071(3) Uiso d . 1 . . C
HA67 0.2655 -0.1969 0.1976 0.093 Uiso calc R 1 . . H
HB67 0.1836 -0.2099 0.1851 0.093 Uiso calc R 1 . . H
OA27 0.2527(4) -0.1830(3) 0.0142(2) 0.064(2) Uani d . 1 . . O
HO27 0.2829 -0.1586 0.0175 0.083 Uiso calc R 1 . . H
OA37 0.1217(4) -0.2238(4) 0.0267(2) 0.074(2) Uani d . 1 . . O
HO37 0.1241 -0.2111 0.0042 0.096 Uiso calc R 1 . . H
OA47 0.0986(4) -0.2025(3) 0.1064(2) 0.0597(18) Uani d . 1 . . O
OA57 0.2929(4) -0.1932(3) 0.1266(2) 0.0605(19) Uani d . 1 . . O
OA67 0.2435(5) -0.2726(3) 0.1774(2) 0.076(2) Uani d . 1 . . O
HO67 0.2812 -0.2774 0.1707 0.099 Uiso calc R 1 . . H
CB11 -0.0436(6) 0.2697(5) 0.3839(3) 0.064(3) Uiso d . 1 . . C
HB11 -0.0174 0.3045 0.3848 0.083 Uiso calc R 1 . . H
CB21 -0.0833(6) 0.2705(5) 0.4163(4) 0.064(3) Uiso d . 1 . . C
HB21 -0.1177 0.3010 0.4101 0.084 Uiso calc R 1 . . H
CB31 -0.1243(6) 0.2183(5) 0.4157(3) 0.061(3) Uiso d . 1 . . C
HB31 -0.0914 0.1868 0.4211 0.080 Uiso calc R 1 . . H
CB41 -0.1750(6) 0.2124(5) 0.3730(3) 0.059(3) Uiso d . 1 . . C
HB41 -0.2113 0.2415 0.3692 0.076 Uiso calc R 1 . . H
CB51 -0.1343(6) 0.2167(5) 0.3384(4) 0.065(3) Uiso d . 1 . . C
HB51 -0.1048 0.1835 0.3398 0.084 Uiso calc R 1 . . H
CB61 -0.1808(7) 0.2204(6) 0.2961(4) 0.071(3) Uiso d . 1 . . C
H61A -0.1517 0.2224 0.2761 0.093 Uiso calc R 1 . . H
H61B -0.2105 0.1877 0.2902 0.093 Uiso calc R 1 . . H
OB21 -0.0384(4) 0.2805(4) 0.4557(2) 0.073(2) Uani d . 1 . . O
H21O -0.0621 0.2807 0.4730 0.095 Uiso calc R 1 . . H
OB31 -0.1666(5) 0.2188(4) 0.4452(2) 0.079(2) Uani d . 1 . . O
H31O -0.1406 0.2214 0.4685 0.103 Uiso calc R 1 . . H
OB41 -0.2090(4) 0.1594(3) 0.3710(2) 0.0616(19) Uani d . 1 . . O
OB51 -0.0882(4) 0.2633(3) 0.3445(2) 0.068(2) Uani d . 1 . . O
OB61 -0.2254(5) 0.2690(4) 0.2925(3) 0.088(3) Uani d . 1 . . O
H61O -0.2002 0.2966 0.2975 0.115 Uiso calc R 1 . . H
CB12 -0.2839(6) 0.1558(5) 0.3565(4) 0.064(3) Uiso d . 1 . . C
HB12 -0.3029 0.1934 0.3515 0.084 Uiso calc R 1 . . H
CB22 -0.3147(6) 0.1301(5) 0.3889(4) 0.062(3) Uiso d . 1 . . C
HB22 -0.3667 0.1295 0.3785 0.081 Uiso calc R 1 . . H
CB32 -0.2899(7) 0.0707(5) 0.3966(4) 0.065(3) Uiso d . 1 . . C
HB32 -0.2381 0.0705 0.4074 0.084 Uiso calc R 1 . . H
CB42 -0.3075(6) 0.0398(5) 0.3564(3) 0.059(3) Uiso d . 1 . . C
HB42 -0.3593 0.0360 0.3466 0.077 Uiso calc R 1 . . H
CB52 -0.2776(6) 0.0684(5) 0.3235(3) 0.063(3) Uiso d . 1 . . C
HB52 -0.2254 0.0689 0.3325 0.082 Uiso calc R 1 . . H
CB62 -0.2992(7) 0.0436(5) 0.2818(4) 0.069(3) Uiso d . 1 . . C
H62A -0.2889 0.0044 0.2837 0.090 Uiso calc R 1 . . H
H62B -0.3502 0.0481 0.2712 0.090 Uiso calc R 1 . . H
OB22 -0.2992(5) 0.1610(4) 0.4263(2) 0.075(2) Uani d . 1 . . O
H22O -0.2753 0.1881 0.4237 0.098 Uiso calc R 1 . . H
OB32 -0.3214(5) 0.0449(4) 0.4255(3) 0.082(3) Uani d . 1 . . O
H32O -0.3106 0.0618 0.4475 0.106 Uiso calc R 1 . . H
OB42 -0.2751(4) -0.0139(3) 0.3634(2) 0.0629(19) Uani d . 1 . . O
OB52 -0.3042(4) 0.1257(3) 0.3192(2) 0.066(2) Uani d . 1 . . O
OB62 -0.2630(6) 0.0686(4) 0.2536(3) 0.098(3) Uani d . 1 . . O
CB13 -0.3209(7) -0.0616(5) 0.3542(4) 0.073(3) Uiso d . 1 . . C
HB13 -0.3708 -0.0497 0.3457 0.095 Uiso calc R 1 . . H
CB23 -0.3102(7) -0.0978(6) 0.3927(4) 0.074(3) Uiso d . 1 . . C
HB23 -0.3420 -0.1298 0.3859 0.096 Uiso calc R 1 . . H
CB33 -0.2329(6) -0.1191(5) 0.4037(3) 0.063(3) Uiso d . 1 . . C
HB33 -0.1998 -0.0880 0.4110 0.082 Uiso calc R 1 . . H
CB43 -0.2173(6) -0.1504(5) 0.3681(3) 0.063(3) Uiso d . 1 . . C
HB43 -0.2482 -0.1829 0.3622 0.082 Uiso calc R 1 . . H
CB53 -0.2311(7) -0.1130(6) 0.3301(4) 0.073(3) Uiso d . 1 . . C
HB53 -0.1963 -0.0828 0.3343 0.095 Uiso calc R 1 . . H
CB63 -0.2272(9) -0.1473(7) 0.2910(5) 0.092(4) Uiso d . 1 . . C
OB23 -0.3282(5) -0.0696(3) 0.4246(3) 0.084(3) Uani d . 1 . . O
H23O -0.3701 -0.0602 0.4175 0.109 Uiso calc R 1 . . H
OB33 -0.2255(5) -0.1552(3) 0.4383(2) 0.080(2) Uani d . 1 . . O
H33O -0.2328 -0.1379 0.4581 0.104 Uiso calc R 1 . . H
OB43 -0.1449(4) -0.1675(3) 0.3789(2) 0.065(2) Uani d . 1 . . O
OB53 -0.3018(5) -0.0914(3) 0.3204(3) 0.077(2) Uani d . 1 . . O
OB63a -0.2749(16) -0.1895(10) 0.2861(5) 0.140(11) Uani d P 0.57(3) C 1 O
OB63b -0.2303(17) -0.1134(9) 0.2562(5) 0.105(11) Uani d P 0.43(3) C 2 O
CB14 -0.1279(7) -0.2223(5) 0.3732(3) 0.064(3) Uiso d . 1 . . C
HB14 -0.1719 -0.2439 0.3650 0.083 Uiso calc R 1 . . H
CB24 -0.0833(7) -0.2444(6) 0.4143(4) 0.073(3) Uiso d . 1 . . C
HB24 -0.0722 -0.2833 0.4104 0.094 Uiso calc R 1 . . H
CB34 -0.0157(6) -0.2139(5) 0.4267(3) 0.060(3) Uiso d . 1 . . C
HB34 -0.0262 -0.1750 0.4310 0.078 Uiso calc R 1 . . H
CB44 0.0235(6) -0.2174(5) 0.3934(3) 0.063(3) Uiso d . 1 . . C
HB44 0.0385 -0.2558 0.3911 0.082 Uiso calc R 1 . . H
CB54 -0.0217(6) -0.1994(5) 0.3527(4) 0.067(3) Uiso d . 1 . . C
HB54 -0.0313 -0.1598 0.3543 0.088 Uiso calc R 1 . . H
CB64 0.0108(8) -0.2091(6) 0.3158(4) 0.080(4) Uiso d . 1 . . C
H64A -0.0250 -0.2018 0.2904 0.104 Uiso calc R 1 . . H
H64B 0.0498 -0.1834 0.3171 0.104 Uiso calc R 1 . . H
OB24 -0.1242(5) -0.2419(4) 0.4446(2) 0.075(2) Uani d . 1 . . O
H24O -0.1033 -0.2228 0.4641 0.097 Uiso calc R 1 . . H
OB34 0.0263(5) -0.2356(4) 0.4644(2) 0.080(2) Uani d . 1 . . O
H34O 0.0636 -0.2180 0.4714 0.104 Uiso calc R 1 . . H
OB44 0.0855(4) -0.1830(3) 0.4038(2) 0.0619(19) Uani d . 1 . . O
OB54 -0.0887(5) -0.2283(4) 0.3435(2) 0.074(2) Uani d . 1 . . O
OB64 0.0355(7) -0.2623(5) 0.3148(4) 0.123(4) Uani d . 1 . . O
H64O 0.0538 -0.2658 0.2952 0.159 Uiso calc R 1 . . H
CB15 0.1530(6) -0.2052(5) 0.4047(3) 0.064(3) Uiso d . 1 . . C
HB15 0.1490 -0.2455 0.4019 0.083 Uiso calc R 1 . . H
CB25 0.2015(7) -0.1911(5) 0.4469(4) 0.066(3) Uiso d . 1 . . C
H25B 0.2486 -0.2073 0.4483 0.085 Uiso calc R 1 . . H
CB35 0.2099(6) -0.1303(5) 0.4510(3) 0.062(3) Uiso d . 1 . . C
HB35 0.1639 -0.1130 0.4506 0.081 Uiso calc R 1 . . H
CB45 0.2394(7) -0.1079(5) 0.4156(4) 0.063(3) Uiso d . 1 . . C
HB45 0.2879 -0.1216 0.4181 0.082 Uiso calc R 1 . . H
CB55 0.1917(7) -0.1247(5) 0.3741(4) 0.067(3) Uiso d . 1 . . C
H51B 0.1453 -0.1067 0.3710 0.087 Uiso calc R 1 . . H
CB65 0.2208(8) -0.1090(6) 0.3385(4) 0.080(4) Uiso d . 1 . . C
H65A 0.1885 -0.1214 0.3131 0.105 Uiso calc R 1 . . H
H65B 0.2243 -0.0691 0.3373 0.105 Uiso calc R 1 . . H
OB25 0.1735(5) -0.2154(3) 0.4787(2) 0.075(2) Uani d . 1 . . O
H25O 0.1659 -0.1912 0.4943 0.098 Uiso calc R 1 . . H
OB35 0.2603(5) -0.1185(4) 0.4899(2) 0.080(2) Uani d . 1 . . O
H35O 0.2650 -0.0849 0.4928 0.105 Uiso calc R 1 . . H
OB45 0.2399(4) -0.0493(3) 0.4192(2) 0.0627(19) Uani d . 1 . . O
OB55 0.1809(5) -0.1840(3) 0.3726(2) 0.068(2) Uani d . 1 . . O
OB65 0.2896(6) -0.1328(4) 0.3416(3) 0.098(3) Uani d . 1 . . O
H65O 0.3043 -0.1239 0.3214 0.127 Uiso calc R 1 . . H
CB16 0.3031(6) -0.0209(5) 0.4182(3) 0.064(3) Uiso d . 1 . . C
HB16 0.3407 -0.0481 0.4183 0.084 Uiso calc R 1 . . H
CB26 0.3254(7) 0.0149(5) 0.4563(4) 0.070(3) Uiso d . 1 . . C
HB26 0.3704 0.0331 0.4556 0.091 Uiso calc R 1 . . H
CB36 0.2699(6) 0.0596(5) 0.4566(3) 0.061(3) Uiso d . 1 . . C
HB36 0.2246 0.0422 0.4575 0.079 Uiso calc R 1 . . H
CB46 0.2604(6) 0.0923(5) 0.4167(3) 0.055(3) Uiso d . 1 . . C
HB46 0.3048 0.1118 0.4167 0.072 Uiso calc R 1 . . H
CB56 0.2409(6) 0.0536(5) 0.3786(3) 0.064(3) Uiso d . 1 . . C
HB56 0.1946 0.0364 0.3775 0.083 Uiso calc R 1 . . H
CB66 0.2372(9) 0.0841(7) 0.3382(5) 0.095(4) Uiso d . 1 . . C
H66A 0.2293 0.0577 0.3156 0.123 Uiso calc R 1 . . H
H66B 0.1973 0.1096 0.3330 0.123 Uiso calc R 1 . . H
OB26 0.3367(4) -0.0174(3) 0.4929(3) 0.078(2) Uani d . 1 . . O
H26O 0.3278 -0.0499 0.4867 0.102 Uiso calc R 1 . . H
OB36 0.2918(5) 0.0945(3) 0.4907(2) 0.075(2) Uani d . 1 . . O
H36O 0.2957 0.0767 0.5120 0.097 Uiso calc R 1 . . H
OB46 0.2047(4) 0.1316(3) 0.4146(2) 0.0599(18) Uani d . 1 . . O
O56B 0.2935(5) 0.0115(3) 0.3818(2) 0.073(2) Uani d . 1 . . O
OB66 0.2999(7) 0.1131(6) 0.3395(4) 0.121(4) Uani d . 1 . . O
H66O 0.3333 0.0914 0.3424 0.157 Uiso calc R 1 . . H
CB17 0.2204(7) 0.1887(5) 0.4106(4) 0.065(3) Uiso d . 1 . . C
HB17 0.2718 0.1931 0.4134 0.084 Uiso calc R 1 . . H
CB27 0.1991(6) 0.2198(5) 0.4445(3) 0.059(3) Uiso d . 1 . . C
HB27 0.2106 0.2589 0.4421 0.077 Uiso calc R 1 . . H
CB37 0.1207(6) 0.2149(5) 0.4403(3) 0.062(3) Uiso d . 1 . . C
HB37 0.1081 0.1760 0.4428 0.080 Uiso calc R 1 . . H
CB47 0.0817(6) 0.2368(5) 0.3982(3) 0.062(3) Uiso d . 1 . . C
HB47 0.0897 0.2767 0.3966 0.081 Uiso calc R 1 . . H
CB57 0.1085(6) 0.2064(5) 0.3644(3) 0.059(3) Uiso d . 1 . . C
HB57 0.0933 0.1677 0.3633 0.077 Uiso calc R 1 . . H
CB67 0.0772(8) 0.2344(7) 0.3224(5) 0.091(4) Uiso d . 1 . . C
OB27 0.2380(5) 0.2003(3) 0.4834(2) 0.074(2) Uani d . 1 . . O
H27O 0.2103 0.1885 0.4965 0.096 Uiso calc R 1 . . H
OB37 0.1016(5) 0.2460(4) 0.4720(3) 0.082(2) Uani d . 1 . . O
H37O 0.0587 0.2426 0.4702 0.106 Uiso calc R 1 . . H
OB47 0.0062(4) 0.2254(3) 0.3925(2) 0.066(2) Uani d . 1 . . O
OB57 0.1829(5) 0.2090(3) 0.3713(2) 0.072(2) Uani d . 1 . . O
OB67a 0.0954(7) 0.2888(6) 0.3227(4) 0.089(5) Uiso d P 0.69(2) D 1 O
OB67b 0.1126(19) 0.2125(15) 0.2903(11) 0.102(13) Uiso d P 0.31(2) D 2 O
O63A 0.9583(6) 0.3142(5) 0.2143(4) 0.086(3) Uani d P 0.77 . . O
O35A 0.412(2) 0.1572(18) 0.0035(18) 0.23(3) Uani d P 0.62 E 1 O
O67A 0.6626(5) 0.1559(4) 0.2102(3) 0.077(3) Uani d P 0.85 . . O
O61B1 0.6360(6) 0.2412(5) 0.2646(3) 0.082(3) Uani d P 0.80 F 1 O
O65A2 0.5518(13) 0.1020(13) 0.1541(10) 0.105(10) Uani d P 0.55 G 2 O
O21B1 0.9164(12) 0.3690(10) 0.4881(8) 0.087(7) Uani d P 0.46 H 1 O
O66B3 0.2708(14) 0.1996(8) 0.2831(7) 0.126(10) Uani d P 0.51 . . O
O64Aa2 0.3241(11) 0.2808(13) 0.2233(6) 0.119(9) Uani d P 0.48 I 2 O
O24B 0.4137(15) 0.1582(9) 0.4806(11) 0.113(11) Uani d P 0.37 J 1 O
O67Ba2 -0.003(3) 0.373(2) 0.306(2) 0.16(3) Uani d P 0.32 K 1 O
O24A 0.944(3) 0.3550(16) 0.0212(19) 0.14(2) Uani d P 0.47 . . O
O23A 0.5814(14) 0.1143(12) 0.0769(7) 0.121(8) Uani d P 0.48 . . O
O64Aa1 0.1141(16) 0.3333(13) 0.2205(9) 0.095(8) Uiso d P 0.36 L 1 O
O65B 0.9244(12) 0.4174(10) 0.3580(11) 0.104(9) Uani d P 0.38 . . O
O61B2 0.880(2) 0.3429(12) 0.2683(11) 0.142(13) Uani d P 0.43 M 2 O
O22A 0.1213(18) 0.3469(15) 0.051(2) 0.17(3) Uani d P 0.35 N 1 O
O63Bb2 0.1567(19) 0.4334(16) 0.1982(11) 0.117(14) Uani d P 0.32 . . O
O34A2 0.104(4) 0.361(3) 0.066(2) 0.15(3) Uiso d P 0.27 O 3 O
W21 0.023(4) 0.412(3) 0.427(2) 0.16(2) Uiso d P 0.28 . . O
O66A3 0.559(4) -0.021(3) 0.138(3) 0.11(2) Uiso d P 0.17 P 3 O
O23B1 0.088(3) 0.368(2) 0.4531(15) 0.114(14) Uiso d P 0.25 Q 2 O
O26B1 0.029(3) 0.506(2) 0.4701(16) 0.116(14) Uiso d P 0.26 . . O
O32B 0.514(5) 0.061(4) 0.418(3) 0.44(5) Uiso d P 0.59 . . O
O22B 0.5784(17) 0.1551(11) 0.4563(14) 0.247(19) Uani d P 0.68 . . O
O26A2 0.519(2) 0.0400(17) 0.0147(11) 0.124(13) Uiso d P 0.31 . 2 O
W32 0.430(3) 0.157(2) 0.2787(16) 0.171(17) Uiso d P 0.34 . . O
W33 0.549(3) -0.046(2) 0.2618(17) 0.134(16) Uiso d P 0.25 . . O
O66B4 0.444(5) 0.056(4) 0.363(3) 0.17(3) Uiso d P 0.23 R 5 O
O23B2 0.044(2) 0.3899(18) 0.4221(12) 0.062(10) Uiso d P 0.21 . . O
O66A2 0.536(2) 0.001(2) 0.1965(14) 0.144(14) Uiso d P 0.31 S 2 O
O63Ba 0.0972(13) 0.3118(11) 0.2369(8) 0.091(7) Uiso d P 0.41 T 3 O
O32A 0.083(2) 0.4732(17) 0.0714(13) 0.157(13) Uiso d P 0.41 . . O
O26A1 0.562(3) 0.000(2) 0.0405(15) 0.103(13) Uiso d P 0.23 . 1 O
O21B2 0.939(3) 0.395(2) 0.4624(16) 0.099(14) Uiso d P 0.21 U 2 O
O26B2 0.006(3) 0.472(3) 0.4831(16) 0.136(19) Uiso d P 0.24 . . O
O66B1 0.439(4) 0.110(3) 0.380(2) 0.16(2) Uiso d P 0.25 V 1 O
W43 0.510(5) -0.006(4) 0.271(3) 0.11(3) Uiso d P 0.12 . . O
W44 0.521(5) 0.121(4) 0.252(3) 0.19(3) Uiso d P 0.22 . . O
W45 0.482(4) 0.053(3) 0.262(2) 0.24(3) Uiso d P 0.33 . . O
O26B3 0.038(3) 0.532(2) 0.4490(17) 0.121(14) Uiso d P 0.27 . . O
O63Bb1 0.138(3) 0.419(2) 0.2158(16) 0.129(15) Uiso d P 0.31 . . O
O65A1 0.537(4) 0.118(3) 0.152(2) 0.065(19) Uiso d P 0.19 W 1 O
O21A 0.429(4) 0.152(4) 0.012(2) 0.116(19) Uiso d P 0.31 X 2 O
O34A1 0.927(7) 0.345(5) -0.004(3) 0.12(4) Uiso d P 0.16 Y 2 O
O64B 0.481(5) 0.140(4) 0.317(3) 0.12(2) Uiso d P 0.15 . . O
W52 -0.054(5) 0.353(3) 0.2889(19) 0.106(18) Uiso d P 0.19 Z 4 O
O36A 0.922(4) 0.359(3) 0.023(2) 0.08(2) Uiso d P 0.20 . . O
O61A 0.421(5) 0.204(4) 0.244(3) 0.18(3) Uiso d P 0.22 A 3 O
O67Ba2 0.014(5) 0.384(4) 0.303(3) 0.12(3) Uiso d P 0.22 B 2 O
O35B 0.896(3) 0.358(2) 0.5012(16) 0.058(15) Uiso d P 0.17 H 1 O
W55 0.447(6) 0.145(5) 0.359(4) 0.17(4) Uiso d P 0.16 C 4 O
O66B2 0.415(5) 0.048(4) 0.340(3) 0.17(3) Uiso d P 0.21 D 2 O
O66A1 0.556(3) -0.016(3) 0.161(2) 0.111(17) Uiso d P 0.22 E 1 O
N1A 0.3449(18) -0.0208(15) 0.2920(8) 0.33(2) Uiso d D 1 . . N
C1A 0.2920(10) -0.0162(9) 0.2540(5) 0.207(13) Uiso d GD 1 . . C
C2A 0.2750(12) 0.0354(7) 0.2358(7) 0.216(13) Uiso d GD 1 . . C
C3A 0.2215(12) 0.0402(8) 0.1997(7) 0.179(10) Uiso d G 1 . . C
C4A 0.1849(10) -0.0066(10) 0.1817(5) 0.185(11) Uiso d G 1 . . C
C5A 0.2019(11) -0.0581(8) 0.1999(7) 0.209(13) Uiso d G 1 . . C
C6A 0.2554(12) -0.0629(7) 0.2360(6) 0.186(11) Uiso d GD 1 . . C
C7A 0.136(2) -0.0059(19) 0.1401(12) 0.245(16) Uiso d . 1 . . C
C8A 0.0568(17) 0.0008(12) 0.1419(7) 0.203(12) Uiso d D 1 . . C
C9A 0.0137(13) 0.0033(9) 0.0972(6) 0.209(13) Uiso d GD 1 . . C
C10A -0.0098(19) -0.0453(8) 0.0760(8) 0.41(4) Uiso d GD 1 . . C
C11A -0.0557(19) -0.0432(7) 0.0369(8) 0.32(3) Uiso d GD 1 . . C
C12A -0.0780(13) 0.0076(8) 0.0189(6) 0.228(15) Uiso d GD 1 . . C
C13A -0.0545(18) 0.0563(7) 0.0400(8) 0.32(3) Uiso d GD 1 . . C
C14A -0.0086(17) 0.0541(8) 0.0792(7) 0.30(2) Uiso d GD 1 . . C
N2A -0.1189(16) 0.0101(11) -0.0233(7) 0.243(13) Uiso d D 1 . . N
N1B 0.1108(18) -0.0308(9) 0.2569(10) 0.165(14) Uiso d PD 0.50 . . N
C1B 0.0550(7) 0.0505(5) 0.2796(4) 0.135(7) Uiso d GD 1 . . C
C2B 0.0651(7) -0.0064(5) 0.2799(4) 0.125(6) Uiso d GD 1 . . C
C3B 0.0304(8) -0.0401(4) 0.3026(4) 0.131(6) Uiso d GD 1 . . C
C4B -0.0144(7) -0.0170(5) 0.3250(4) 0.137(7) Uiso d GD 1 . . C
C5B -0.0245(7) 0.0399(5) 0.3247(4) 0.131(7) Uiso d GD 1 . . C
C6B 0.0102(8) 0.0737(4) 0.3020(4) 0.133(7) Uiso d GD 1 . . C
C7B -0.0792(18) 0.0636(10) 0.3459(12) 0.139(14) Uiso d PD 0.50 . . C
C8B -0.051(2) 0.0693(17) 0.3933(12) 0.114(11) Uiso d P 0.50 . . C
C9B -0.0197(9) 0.0243(8) 0.4234(7) 0.094(9) Uiso d PG 0.50 . . C
C10B 0.0540(9) 0.0190(7) 0.4363(6) 0.060(7) Uiso d PG 0.50 . . C
C11B 0.0837(7) -0.0230(8) 0.4634(6) 0.098(9) Uiso d PGD 0.50 . . C
C12B 0.0397(9) -0.0598(7) 0.4777(6) 0.105(10) Uiso d PGD 0.50 . . C
C13B -0.0339(8) -0.0545(9) 0.4649(7) 0.107(10) Uiso d PGD 0.50 . . C
C14B -0.0636(7) -0.0125(10) 0.4377(8) 0.148(15) Uiso d PG 0.50 . . C
N2B 0.0707(13) -0.1016(10) 0.5069(8) 0.122(9) Uiso d PD 0.50 . . N
N2C 0.0000 0.1397(8) 0.5000 0.148(9) Uiso d SD 1 . . N
C7C -0.062(2) -0.0378(16) 0.3447(12) 0.115(11) Uiso d P 0.50 . . C
C8C -0.0147(13) -0.0482(10) 0.3935(9) 0.103(9) Uiso d PD 0.50 . . C
C9C -0.0097(10) 0.0029(8) 0.4208(7) 0.097(10) Uiso d PGD 0.50 . . C
C10C -0.0714(8) 0.0241(8) 0.4295(6) 0.097(9) Uiso d PGD 0.50 . . C
C11C -0.0674(6) 0.0697(8) 0.4553(7) 0.104(10) Uiso d PGD 0.50 . . C
C12C -0.0017(6) 0.0941(8) 0.4725(6) 0.104(10) Uiso d PGD 0.50 . . C
C13C 0.0599(6) 0.0728(10) 0.4638(8) 0.139(14) Uiso d PGD 0.50 . . C
C14C 0.0559(8) 0.0272(10) 0.4379(9) 0.23(4) Uiso d PGD 0.50 . . C
N1C 0.0938(19) 0.0855(8) 0.2581(11) 0.168(15) Uiso d PD 0.50 . . N

loop_
_atom_site_aniso_label
_atom_site_aniso_U_11
_atom_site_aniso_U_22
_atom_site_aniso_U_33
_atom_site_aniso_U_12
_atom_site_aniso_U_13
_atom_site_aniso_U_23
OA21 0.089(6) 0.081(6) 0.090(6) -0.012(5) 0.047(5) -0.027(5)
OA31 0.063(5) 0.070(5) 0.078(5) 0.004(4) 0.012(4) -0.012(4)
OA41 0.066(5) 0.060(4) 0.059(4) 0.016(4) 0.029(4) 0.005(3)
OA51 0.079(6) 0.098(6) 0.073(5) 0.041(5) 0.036(4) 0.029(5)
OA22 0.082(5) 0.055(4) 0.071(5) 0.001(4) 0.018(4) -0.003(4)
OA32 0.089(6) 0.062(5) 0.069(5) 0.012(4) -0.002(4) 0.006(4)
OA42 0.069(5) 0.049(4) 0.062(4) 0.010(4) 0.023(4) 0.001(3)
OA52 0.075(5) 0.075(5) 0.061(5) 0.015(4) 0.031(4) 0.004(4)
OA62 0.207(13) 0.085(7) 0.102(7) 0.045(8) 0.083(8) 0.018(6)
OA23 0.077(5) 0.069(5) 0.065(5) -0.001(4) 0.008(4) 0.000(4)
OA33 0.083(5) 0.072(5) 0.061(5) -0.001(4) 0.009(4) 0.016(4)
OA43 0.064(5) 0.057(4) 0.066(5) 0.002(4) 0.018(4) -0.001(4)
OA53 0.079(5) 0.058(5) 0.057(4) 0.008(4) 0.020(4) 0.002(4)
OA63 0.089(6) 0.084(6) 0.064(5) -0.001(5) 0.019(4) -0.015(4)
OA24 0.059(5) 0.081(5) 0.072(5) 0.000(4) 0.021(4) 0.010(4)
OA34 0.068(5) 0.103(7) 0.063(5) 0.008(5) 0.014(4) 0.016(5)
OA44 0.058(4) 0.055(4) 0.065(5) -0.006(3) 0.016(4) -0.008(3)
OA54 0.068(5) 0.092(6) 0.069(5) 0.004(5) 0.017(4) -0.020(5)
OA25 0.083(5) 0.061(5) 0.061(4) 0.002(4) 0.015(4) 0.008(4)
OA35 0.091(6) 0.080(6) 0.057(5) 0.015(5) 0.021(4) 0.009(4)
OA45 0.064(5) 0.051(4) 0.083(5) -0.001(4) 0.017(4) -0.006(4)
OA55 0.060(5) 0.063(5) 0.077(5) -0.007(4) 0.014(4) -0.006(4)
OA65 0.089(7) 0.154(11) 0.103(8) -0.004(7) -0.005(6) -0.006(7)
OA26 0.085(6) 0.064(5) 0.071(5) -0.006(4) 0.024(4) 0.010(4)
OA36 0.101(6) 0.059(5) 0.065(5) -0.012(5) 0.023(4) -0.006(4)
OA46 0.059(4) 0.047(4) 0.066(5) -0.002(3) 0.018(4) 0.005(3)
OA56 0.067(5) 0.059(5) 0.071(5) -0.010(4) 0.000(4) -0.002(4)
OA66 0.100(8) 0.131(10) 0.134(10) 0.001(7) 0.000(7) 0.057(8)
OA27 0.078(5) 0.061(4) 0.060(4) -0.013(4) 0.030(4) -0.004(4)
OA37 0.075(5) 0.090(6) 0.056(4) -0.016(5) 0.014(4) 0.004(4)
OA47 0.064(4) 0.046(4) 0.073(5) 0.010(3) 0.025(4) 0.006(4)
OA57 0.063(4) 0.058(5) 0.060(4) 0.005(4) 0.015(4) 0.005(4)
OA67 0.088(6) 0.067(5) 0.077(5) 0.013(5) 0.025(4) 0.020(4)
OB21 0.079(5) 0.086(6) 0.050(4) 0.000(4) 0.010(4) -0.014(4)
OB31 0.096(6) 0.091(6) 0.054(4) -0.012(5) 0.027(4) -0.011(4)
OB41 0.082(5) 0.047(4) 0.055(4) -0.003(4) 0.014(4) 0.001(3)
OB51 0.075(5) 0.068(5) 0.054(4) -0.005(4) 0.004(4) 0.008(4)
OB61 0.097(6) 0.094(6) 0.064(5) -0.013(5) 0.002(5) 0.004(5)
OB22 0.094(6) 0.067(5) 0.069(5) -0.001(4) 0.028(4) -0.005(4)
OB32 0.117(7) 0.068(5) 0.071(5) -0.008(5) 0.044(5) 0.006(4)
OB42 0.074(5) 0.043(4) 0.068(5) -0.004(4) 0.009(4) 0.002(3)
OB52 0.087(5) 0.045(4) 0.063(5) -0.003(4) 0.009(4) 0.002(3)
OB62 0.142(9) 0.085(6) 0.084(6) 0.016(6) 0.063(6) 0.003(5)
OB23 0.107(7) 0.061(5) 0.089(6) 0.017(5) 0.034(5) 0.006(4)
OB33 0.116(7) 0.065(5) 0.061(5) 0.018(5) 0.026(5) 0.011(4)
OB43 0.070(5) 0.059(5) 0.065(5) -0.004(4) 0.010(4) -0.005(4)
OB53 0.093(6) 0.061(5) 0.069(5) 0.007(4) 0.004(4) -0.005(4)
OB63a 0.22(3) 0.117(17) 0.069(12) 0.037(18) 0.001(13) -0.015(11)
OB63b 0.21(3) 0.075(14) 0.034(11) -0.010(16) 0.040(13) -0.005(9)
OB24 0.083(5) 0.076(5) 0.068(5) 0.002(5) 0.023(4) 0.003(4)
OB34 0.074(5) 0.105(7) 0.056(5) 0.000(5) 0.003(4) 0.011(5)
OB44 0.073(5) 0.050(4) 0.061(4) 0.002(4) 0.015(4) -0.007(3)
OB54 0.088(6) 0.074(5) 0.057(5) -0.005(5) 0.013(4) -0.014(4)
OB64 0.154(10) 0.116(9) 0.112(8) 0.007(8) 0.062(8) -0.034(7)
OB25 0.098(6) 0.065(5) 0.061(5) -0.006(5) 0.019(4) -0.004(4)
OB35 0.103(7) 0.069(5) 0.065(5) -0.024(5) 0.011(5) -0.004(4)
OB45 0.070(5) 0.048(4) 0.072(5) 0.004(4) 0.020(4) -0.007(4)
OB55 0.090(6) 0.053(4) 0.064(5) -0.001(4) 0.025(4) -0.001(4)
OB65 0.121(8) 0.095(7) 0.085(6) -0.023(6) 0.040(6) -0.002(5)
OB26 0.080(6) 0.055(5) 0.088(6) -0.005(4) -0.003(5) 0.016(4)
OB36 0.102(6) 0.065(5) 0.055(4) 0.000(5) 0.014(4) 0.000(4)
OB46 0.065(5) 0.049(4) 0.068(5) -0.003(3) 0.020(4) 0.001(3)
O56B 0.087(5) 0.065(5) 0.080(5) 0.008(4) 0.045(4) 0.000(4)
OB66 0.115(9) 0.136(10) 0.124(9) 0.010(8) 0.054(7) 0.033(8)
OB27 0.084(6) 0.073(5) 0.060(5) 0.000(4) 0.005(4) 0.001(4)
OB37 0.089(6) 0.090(6) 0.069(5) 0.018(5) 0.025(4) -0.013(5)
OB47 0.082(5) 0.053(4) 0.061(4) -0.006(4) 0.012(4) 0.002(4)
OB57 0.094(6) 0.073(5) 0.051(4) 0.012(4) 0.024(4) 0.009(4)
O63A 0.092(8) 0.077(7) 0.085(8) 0.011(6) 0.011(6) 0.011(6)
O35A 0.23(4) 0.13(2) 0.43(7) -0.12(3) 0.27(5) -0.11(3)
O67A 0.080(7) 0.077(6) 0.078(6) 0.005(5) 0.028(5) 0.016(5)
O61B1 0.074(7) 0.102(8) 0.073(7) 0.023(6) 0.024(5) 0.015(6)
O65A2 0.066(14) 0.11(2) 0.132(19) 0.018(13) 0.002(12) -0.023(16)
O21B1 0.068(13) 0.090(16) 0.112(18) -0.020(11) 0.038(13) -0.009(13)
O66B3 0.16(2) 0.064(11) 0.108(15) -0.044(13) -0.047(15) 0.031(11)
O64Aa2 0.084(13) 0.20(3) 0.076(12) -0.054(15) 0.022(10) -0.033(15)
O24B 0.092(18) 0.042(13) 0.18(3) -0.023(12) -0.015(18) 0.048(16)
O67Ba2 0.08(3) 0.10(3) 0.32(8) 0.01(2) 0.10(4) 0.07(4)
O24A 0.14(4) 0.09(2) 0.22(5) 0.07(2) 0.09(4) 0.03(2)
O23A 0.122(18) 0.14(2) 0.097(15) 0.040(16) 0.018(13) 0.027(15)
O65B 0.055(13) 0.064(14) 0.21(3) -0.011(11) 0.054(16) -0.013(17)
O61B2 0.20(3) 0.105(19) 0.17(3) 0.04(2) 0.14(3) 0.04(2)
O22A 0.07(2) 0.07(2) 0.37(8) -0.021(17) 0.09(4) -0.03(3)
O63Bb2 0.10(2) 0.14(3) 0.10(2) -0.04(2) 0.013(19) 0.07(2)
O22B 0.20(3) 0.118(18) 0.47(6) 0.030(19) 0.18(4) 0.03(3)

loop_
_atom_type_symbol
_atom_type_description
_atom_type_scat_dispersion_real
_atom_type_scat_dispersion_imag
_atom_type_scat_source
C C 0.0181 0.0091 'International Tables Vol C Tables 4.2.6.8 and 6.1.1.4'
H H 0.0000 0.0000 'International Tables Vol C Tables 4.2.6.8 and 6.1.1.4'
O O 0.0492 0.0322 'International Tables Vol C Tables 4.2.6.8 and 6.1.1.4'
N N 0.0311 0.0180 'International Tables Vol C Tables 4.2.6.8 and 6.1.1.4'

loop_
_geom_angle_atom_site_label_1
_geom_angle_atom_site_label_2
_geom_angle_atom_site_label_3
_geom_angle_site_symmetry_1
_geom_angle_site_symmetry_3
_geom_angle
OA51 CA11 OA47 . . 110.9(10)
OA51 CA11 CA21 . . 111.6(10)
OA47 CA11 CA21 . . 107.9(9)
OA21 CA21 CA11 . . 110.2(9)
OA21 CA21 CA31 . . 111.8(9)
CA11 CA21 CA31 . . 110.6(10)
OA31 CA31 CA41 . . 109.4(9)
OA31 CA31 CA21 . . 110.7(9)
CA41 CA31 CA21 . . 109.8(9)
OA41 CA41 CA31 . . 109.4(9)
OA41 CA41 CA51 . . 109.9(9)
CA31 CA41 CA51 . . 108.7(9)
OA51 CA51 CA41 . . 111.2(11)
OA51 CA51 CA61 . . 103.8(11)
CA41 CA51 CA61 . . 115.1(11)
OA61a CA61 OA61b . . 139(2)
OA61a CA61 CA51 . . 95.5(17)
OA61b CA61 CA51 . . 106.0(14)
CA12 OA41 CA41 . . 117.8(9)
CA11 OA51 CA51 . . 114.2(9)
OA41 CA12 OA52 . . 112.8(10)
OA41 CA12 CA22 . . 107.4(9)
OA52 CA12 CA22 . . 108.9(10)
OA22 CA22 CA32 . . 115.1(9)
OA22 CA22 CA12 . . 109.4(9)
CA32 CA22 CA12 . . 108.0(9)
OA32 CA32 CA22 . . 107.9(9)
OA32 CA32 CA42 . . 108.1(9)
CA22 CA32 CA42 . . 111.7(10)
OA42 CA42 CA32 . . 109.4(9)
OA42 CA42 CA52 . . 108.3(9)
CA32 CA42 CA52 . . 109.9(10)
OA52 CA52 CA62 . . 107.4(10)
OA52 CA52 CA42 . . 109.5(9)
CA62 CA52 CA42 . . 113.1(11)
OA62 CA62 CA52 . . 113.0(13)
CA13 OA42 CA42 . . 120.1(8)
CA12 OA52 CA52 . . 114.9(9)
OA42 CA13 OA53 . . 112.3(9)
OA42 CA13 CA23 . . 107.3(9)
OA53 CA13 CA23 . . 109.1(9)
OA23 CA23 CA33 . . 112.1(9)
OA23 CA23 CA13 . . 110.2(9)
CA33 CA23 CA13 . . 108.3(9)
OA33 CA33 CA43 . . 111.1(9)
OA33 CA33 CA23 . . 108.6(9)
CA43 CA33 CA23 . . 109.3(9)
OA43 CA43 CA33 . . 107.2(8)
OA43 CA43 CA53 . . 109.9(8)
CA33 CA43 CA53 . . 112.5(9)
OA53 CA53 CA63 . . 106.4(9)
OA53 CA53 CA43 . . 110.9(9)
CA63 CA53 CA43 . . 111.3(10)
OA63 CA63 CA53 . . 113.9(10)
CA14 OA43 CA43 . . 117.6(8)
CA13 OA53 CA53 . . 114.4(8)
OA54 CA14 OA43 . . 111.6(9)
OA54 CA14 CA24 . . 109.9(10)
OA43 CA14 CA24 . . 107.9(9)
OA24 CA24 CA14 . . 109.9(9)
OA24 CA24 CA34 . . 112.3(9)
CA14 CA24 CA34 . . 110.4(9)
OA34 CA34 CA44 . . 110.4(9)
OA34 CA34 CA24 . . 109.5(9)
CA44 CA34 CA24 . . 109.1(9)
OA44 CA44 CA34 . . 108.8(9)
OA44 CA44 CA54 . . 109.9(9)
CA34 CA44 CA54 . . 110.5(9)
OA54 CA54 CA64 . . 108.6(10)
OA54 CA54 CA44 . . 109.5(9)
CA64 CA54 CA44 . . 112.8(11)
OA64a CA64 OA64b . . 103(3)
OA64a CA64 CA54 . . 112(3)
OA64b CA64 CA54 . . 110.4(14)
CA44 OA44 CA15 . . 118.4(8)
CA14 OA54 CA54 . . 114.9(9)
OA55 CA15 OA44 . . 111.1(8)
OA55 CA15 CA25 . . 110.9(9)
OA44 CA15 CA25 . . 107.7(9)
OA25 CA25 CA35 . . 111.9(9)
OA25 CA25 CA15 . . 110.2(9)
CA35 CA25 CA15 . . 111.3(10)
OA35 CA35 CA25 . . 112.6(9)
OA35 CA35 CA45 . . 109.2(9)
CA25 CA35 CA45 . . 109.1(9)
OA45 CA45 CA55 . . 109.3(9)
OA45 CA45 CA35 . . 106.7(9)
CA55 CA45 CA35 . . 111.7(9)
OA55 CA55 CA65 . . 105.2(10)
OA55 CA55 CA45 . . 111.6(9)
CA65 CA55 CA45 . . 114.2(10)
OA65 CA65 CA55 . . 113.1(11)
CA16 OA45 CA45 . . 117.9(9)
CA15 OA55 CA55 . . 114.3(8)
OA56 CA16 OA45 . . 111.7(9)
OA56 CA16 CA26 . . 109.6(10)
OA45 CA16 CA26 . . 108.6(9)
OA26 CA26 CA16 . . 110.6(10)
OA26 CA26 CA36 . . 109.1(9)
CA16 CA26 CA36 . . 110.8(10)
OA36 CA36 CA26 . . 110.6(9)
OA36 CA36 CA46 . . 108.1(8)
CA26 CA36 CA46 . . 107.3(9)
OA46 CA46 CA56 . . 109.6(9)
OA46 CA46 CA36 . . 107.9(8)
CA56 CA46 CA36 . . 109.7(9)
OA56 CA56 CA46 . . 111.0(9)
OA56 CA56 CA66 . . 105.9(9)
CA46 CA56 CA66 . . 114.0(10)
OA66 CA66 CA56 . . 108.6(11)
CA17 OA46 CA46 . . 118.8(8)
CA16 OA56 CA56 . . 112.6(8)
OA57 CA17 OA46 . . 113.7(9)
OA57 CA17 CA27 . . 110.7(9)
OA46 CA17 CA27 . . 108.0(9)
OA27 CA27 CA37 . . 112.6(9)
OA27 CA27 CA17 . . 111.6(9)
CA37 CA27 CA17 . . 106.6(9)
OA37 CA37 CA47 . . 112.1(9)
OA37 CA37 CA27 . . 108.4(9)
CA47 CA37 CA27 . . 109.2(9)
OA47 CA47 CA37 . . 107.4(8)
OA47 CA47 CA57 . . 107.9(8)
CA37 CA47 CA57 . . 113.3(9)
OA57 CA57 CA47 . . 110.2(9)
OA57 CA57 CA67 . . 106.2(9)
CA47 CA57 CA67 . . 114.0(10)
OA67 CA67 CA57 . . 112.2(10)
CA11 OA47 CA47 . . 120.1(8)
CA17 OA57 CA57 . . 113.6(8)
OB51 CB11 OB47 . . 110.0(9)
OB51 CB11 CB21 . . 112.3(10)
OB47 CB11 CB21 . . 108.1(9)
OB21 CB21 CB11 . . 111.9(10)
OB21 CB21 CB31 . . 111.4(10)
CB11 CB21 CB31 . . 110.4(10)
OB31 CB31 CB21 . . 112.1(9)
OB31 CB31 CB41 . . 107.3(9)
CB21 CB31 CB41 . . 108.2(9)
OB41 CB41 CB31 . . 108.1(9)
OB41 CB41 CB51 . . 109.6(9)
CB31 CB41 CB51 . . 111.1(9)
OB51 CB51 CB61 . . 107.7(10)
OB51 CB51 CB41 . . 111.2(9)
CB61 CB51 CB41 . . 114.3(10)
OB61 CB61 CB51 . . 110.0(10)
CB12 OB41 CB41 . . 119.3(8)
CB11 OB51 CB51 . . 116.5(9)
OB41 CB12 OB52 . . 112.1(9)
OB41 CB12 CB22 . . 109.5(9)
OB52 CB12 CB22 . . 110.4(10)
OB22 CB22 CB12 . . 112.3(10)
OB22 CB22 CB32 . . 111.1(9)
CB12 CB22 CB32 . . 110.6(10)
OB32 CB32 CB42 . . 110.5(10)
OB32 CB32 CB22 . . 111.4(10)
CB42 CB32 CB22 . . 109.2(10)
OB42 CB42 CB32 . . 108.1(9)
OB42 CB42 CB52 . . 107.5(9)
CB32 CB42 CB52 . . 111.9(10)
OB52 CB52 CB62 . . 105.9(9)
OB52 CB52 CB42 . . 108.4(9)
CB62 CB52 CB42 . . 115.0(10)
OB62 CB62 CB52 . . 112.0(11)
CB42 OB42 CB13 . . 117.9(9)
CB12 OB52 CB52 . . 112.4(8)
OB42 CB13 OB53 . . 107.5(9)
OB42 CB13 CB23 . . 109.2(10)
OB53 CB13 CB23 . . 110.9(10)
OB23 CB23 CB13 . . 110.9(11)
OB23 CB23 CB33 . . 113.1(11)
CB13 CB23 CB33 . . 108.8(10)
OB33 CB33 CB43 . . 109.3(10)
OB33 CB33 CB23 . . 107.6(9)
CB43 CB33 CB23 . . 110.4(10)
OB43 CB43 CB33 . . 108.6(9)
OB43 CB43 CB53 . . 110.5(10)
CB33 CB43 CB53 . . 109.2(10)
OB53 CB53 CB43 . . 112.0(10)
OB53 CB53 CB63 . . 104.0(11)
CB43 CB53 CB63 . . 110.1(11)
OB63a CB63 OB63b . . 116.5(18)
OB63a CB63 CB53 . . 109.3(15)
OB63b CB63 CB53 . . 112.1(15)
CB14 OB43 CB43 . . 119.6(9)
CB53 OB53 CB13 . . 114.5(9)
OB54 CB14 OB43 . . 112.5(9)
OB54 CB14 CB24 . . 108.4(10)
OB43 CB14 CB24 . . 108.2(10)
OB24 CB24 CB34 . . 112.6(10)
OB24 CB24 CB14 . . 109.4(10)
CB34 CB24 CB14 . . 110.4(10)
OB34 CB34 CB24 . . 110.1(9)
OB34 CB34 CB44 . . 110.7(9)
CB24 CB34 CB44 . . 109.7(10)
OB44 CB44 CB34 . . 109.5(9)
OB44 CB44 CB54 . . 108.8(9)
CB34 CB44 CB54 . . 111.7(10)
OB54 CB54 CB44 . . 110.7(10)
OB54 CB54 CB64 . . 106.0(10)
CB44 CB54 CB64 . . 115.1(10)
OB64 CB64 CB54 . . 112.0(12)
CB15 OB44 CB44 . . 120.1(8)
CB14 OB54 CB54 . . 114.4(8)
OB44 CB15 OB55 . . 111.7(9)
OB44 CB15 CB25 . . 107.2(9)
OB55 CB15 CB25 . . 110.8(9)
OB25 CB25 CB35 . . 113.1(10)
OB25 CB25 CB15 . . 109.4(9)
CB35 CB25 CB15 . . 109.7(10)
OB35 CB35 CB25 . . 108.3(10)
OB35 CB35 CB45 . . 109.0(9)
CB25 CB35 CB45 . . 109.4(10)
OB45 CB45 CB55 . . 109.5(10)
OB45 CB45 CB35 . . 106.6(9)
CB55 CB45 CB35 . . 110.6(10)
OB55 CB55 CB65 . . 107.7(10)
OB55 CB55 CB45 . . 110.3(10)
CB65 CB55 CB45 . . 113.4(11)
OB65 CB65 CB55 . . 111.4(11)
CB16 OB45 CB45 . . 118.2(9)
CB15 OB55 CB55 . . 114.4(9)
OB45 CB16 O56B . . 110.8(9)
OB45 CB16 CB26 . . 109.4(9)
O56B CB16 CB26 . . 110.6(10)
OB26 CB26 CB16 . . 111.0(10)
OB26 CB26 CB36 . . 110.3(10)
CB16 CB26 CB36 . . 110.7(10)
OB36 CB36 CB46 . . 110.1(9)
OB36 CB36 CB26 . . 111.0(9)
CB46 CB36 CB26 . . 107.6(9)
OB46 CB46 CB36 . . 108.8(9)
OB46 CB46 CB56 . . 109.3(9)
CB36 CB46 CB56 . . 110.9(9)
O56B CB56 CB66 . . 107.1(10)
O56B CB56 CB46 . . 109.9(9)
CB66 CB56 CB46 . . 112.5(11)
OB66 CB66 CB56 . . 111.2(13)
CB46 OB46 CB17 . . 118.4(8)
CB16 O56B CB56 . . 114.0(8)
OB57 CB17 OB46 . . 110.4(9)
OB57 CB17 CB27 . . 110.5(9)
OB46 CB17 CB27 . . 108.2(9)
OB27 CB27 CB37 . . 111.3(9)
OB27 CB27 CB17 . . 110.0(9)
CB37 CB27 CB17 . . 110.4(10)
OB37 CB37 CB27 . . 109.2(9)
OB37 CB37 CB47 . . 110.0(9)
CB27 CB37 CB47 . . 108.9(9)
OB47 CB47 CB37 . . 108.2(9)
OB47 CB47 CB57 . . 108.6(9)
CB37 CB47 CB57 . . 109.3(9)
OB57 CB57 CB47 . . 111.9(9)
OB57 CB57 CB67 . . 106.9(9)
CB47 CB57 CB67 . . 109.2(10)
OB67a CB67 OB67b . . 100.6(18)
OB67a CB67 CB57 . . 112.0(13)
OB67b CB67 CB57 . . 110.3(17)
CB11 OB47 CB47 . . 119.6(9)
CB57 OB57 CB17 . . 114.1(9)
O23B2 W21 O35B . . 42(6)
O23B2 O35B W21 . . 22(3)
O26B3 O26B1 O26B2 . . 160(7)
O64B W32 O61Ab . . 140(6)
W21 O23B2 O35B . . 116(8)
O26B1 O26B2 O26B2 . 2_556 125(5)
W33 W43 W45 . . 146(8)
O26B1 O26B3 O35B . 3_455 149(8)
O24A O22A O36A . . 28(6)
W32 O64B O66B3 . . 113(7)
C2A C1A C6A . . 120.0
C2A C1A N1A . . 119.9(6)
C6A C1A N1A . . 120.0(6)
C3A C2A C1A . . 120.0
C2A C3A C4A . . 120.0
C5A C4A C3A . . 120.0
C5A C4A C7A . . 117(2)
C3A C4A C7A . . 123(2)
C4A C5A C6A . . 120.0
C5A C6A C1A . . 120.0
C4A C7A C8A . . 112(3)
C9A C8A C7A . . 106(3)
C10A C9A C14A . . 120.0
C10A C9A C8A . . 119.8(6)
C14A C9A C8A . . 119.8(6)
C11A C10A C9A . . 120.0
C10A C11A C12A . . 120.0
C11A C12A C13A . . 120.0
C11A C12A N2A . . 119.9(6)
C13A C12A N2A . . 119.7(6)
C14A C13A C12A . . 120.0
C13A C14A C9A . . 120.0
C2B C1B C6B . . 120.0
C2B C1B N1C . . 120.0(6)
C6B C1B N1C . . 119.9(6)
C3B C2B C1B . . 120.0
C3B C2B N1B . . 119.3(6)
C1B C2B N1B . . 120.7(6)
C2B C3B C4B . . 120.0
C7C C4B C5B . . 105.2(19)
C7C C4B C3B . . 134.2(19)
C5B C4B C3B . . 120.0
C6B C5B C4B . . 120.0
C6B C5B C7B . . 120.8(6)
C4B C5B C7B . . 118.9(6)
C5B C6B C1B . . 120.0
C5B C7B C8B . . 113(3)
C9B C8B C7B . . 127(3)
C9B C8B C10C . . 37.4(13)
C7B C8B C10C . . 124(3)
C9B C8B C9C . . 12.8(13)
C7B C8B C9C . . 115(2)
C10C C8B C9C . . 44.2(11)
C9C C9B C10C . . 113(4)
C9C C9B C10B . . 67(3)
C10C C9B C10B . . 151(2)
C9C C9B C14B . . 74(3)
C10C C9B C14B . . 41.8(16)
C10B C9B C14B . . 120.0
C9C C9B C14C . . 75(2)
C10C C9B C14C . . 150(3)
C10B C9B C14C . . 8.3(11)
C14B C9B C14C . . 125.2(16)
C9C C9B C8B . . 131(5)
C10C C9B C8B . . 84(2)
C10B C9B C8B . . 119.0(18)
C14B C9B C8B . . 121.0(18)
C14C C9B C8B . . 114(2)
C9C C9B C11C . . 147(4)
C10C C9B C11C . . 45.4(11)
C10B C9B C11C . . 118.4(13)
C14B C9B C11C . . 76.2(11)
C14C C9B C11C . . 111.9(18)
C8B C9B C11C . . 77.7(18)
C9C C9B C8C . . 23(3)
C10C C9B C8C . . 104.4(19)
C10B C9B C8C . . 84.6(11)
C14B C9B C8C . . 73.8(12)
C14C C9B C8C . . 92.5(13)
C8B C9B C8C . . 111(2)
C11C C9B C8C . . 148.8(15)
C9C C10B C9B . . 24.0(12)
C9C C10B C11B . . 104.3(14)
C9B C10B C11B . . 120.0
C9C C10B C13C . . 114.5(16)
C9B C10B C13C . . 91.6(12)
C11B C10B C13C . . 105.3(16)
C10B C11B C12B . . 120.0
C10B C11B C14C . . 6.8(12)
C12B C11B C14C . . 123.0(10)
C13B C12B C11B . . 120.0
C13B C12B N2B . . 120.3(6)
C11B C12B N2B . . 119.7(6)
C13B C12B C13B . 2_556 90.0(19)
C11B C12B C13B . 2_556 118.6(13)
N2B C12B C13B . 2_556 59(2)
C14B C13B C12B . . 120.0
C14B C13B N2B . 2_556 132.4(17)
C12B C13B N2B . 2_556 107.1(17)
C14B C13B C12B . 2_556 125.1(10)
C12B C13B C12B . 2_556 89.3(19)
N2B C13B C12B 2_556 2_556 45.3(13)
C10C C14B C9C . . 72.6(19)
C10C C14B C13B . . 154(2)
C9C C14B C13B . . 103.5(13)
C10C C14B C9B . . 50.0(16)
C9C C14B C9B . . 23.8(11)
C13B C14B C9B . . 120.0
C12B N2B C13B . 2_556 75(2)
C12C N2C C12C 2_556 . 79(3)
C4B C7C C8C . . 105(3)
C9C C8C C7C . . 113(2)
C9C C8C C9B . . 8.2(11)
C7C C8C C9B . . 105(2)
C9B C9C C10B . . 89(3)
C9B C9C C14B . . 82(3)
C10B C9C C14B . . 133(3)
C9B C9C C10C . . 45(3)
C10B C9C C10C . . 126.5(11)
C14B C9C C10C . . 39.5(12)
C9B C9C C14C . . 82(3)
C10B C9C C14C . . 7.5(12)
C14B C9C C14C . . 131.6(17)
C10C C9C C14C . . 120.0
C9B C9C C8C . . 149(4)
C10B C9C C8C . . 113.9(13)
C14B C9C C8C . . 94.7(16)
C10C C9C C8C . . 119.4(6)
C14C C9C C8C . . 120.6(6)
C9B C9C C8B . . 36(4)
C10B C9C C8B . . 100.5(19)
C14B C9C C8B . . 99.2(17)
C10C C9C C8B . . 61.1(15)
C14C C9C C8B . . 94.0(15)
C8C C9C C8B . . 116(2)
C14B C10C C9B . . 88.1(19)
C14B C10C C11C . . 126(3)
C9B C10C C11C . . 101.6(16)
C14B C10C C9C . . 67.9(19)
C9B C10C C9C . . 22.0(14)
C11C C10C C9C . . 120.0
C14B C10C C8B . . 139(3)
C9B C10C C8B . . 58.9(18)
C11C C10C C8B . . 86.7(16)
C9C C10C C8B . . 74.7(17)
C10C C11C C12C . . 120.0
C10C C11C C9B . . 33.1(8)
C12C C11C C9B . . 87.6(8)
C13C C12C C11C . . 120.0
C13C C12C N2C . . 122.0(6)
C11C C12C N2C . . 118.0(6)
C13C C12C C12C . 2_556 112.6(17)
C11C C12C C12C . 2_556 102.9(17)
N2C C12C C12C . 2_556 50.5(18)
C14C C13C C12C . . 120.0
C14C C13C C10B . . 3.2(15)
C12C C13C C10B . . 118.7(9)
C13C C14C C9C . . 120.0
C13C C14C C9B . . 98.6(12)
C9C C14C C9B . . 23.2(11)
C13C C14C C11B . . 109.4(15)
C9C C14C C11B . . 93.2(13)
C9B C14C C11B . . 110(2)

loop_
_geom_bond_atom_site_label_1
_geom_bond_atom_site_label_2
_geom_bond_site_symmetry_2
_geom_bond_distance
CA11 OA51 . 1.398(14)
CA11 OA47 . 1.425(14)
CA11 CA21 . 1.490(16)
CA21 OA21 . 1.421(14)
CA21 CA31 . 1.508(16)
CA31 OA31 . 1.435(13)
CA31 CA41 . 1.483(15)
CA41 OA41 . 1.425(13)
CA41 CA51 . 1.543(17)
CA51 OA51 . 1.421(16)
CA51 CA61 . 1.60(2)
CA61 OA61a . 1.484(18)
CA61 OA61b . 1.495(16)
OA41 CA12 . 1.393(14)
CA12 OA52 . 1.420(14)
CA12 CA22 . 1.564(17)
CA22 OA22 . 1.413(13)
CA22 CA32 . 1.491(16)
CA32 OA32 . 1.449(14)
CA32 CA42 . 1.494(16)
CA42 OA42 . 1.435(14)
CA42 CA52 . 1.548(16)
CA52 OA52 . 1.430(15)
CA52 CA62 . 1.493(19)
CA62 OA62 . 1.402(19)
OA42 CA13 . 1.391(13)
CA13 OA53 . 1.421(14)
CA13 CA23 . 1.545(16)
CA23 OA23 . 1.419(14)
CA23 CA33 . 1.516(16)
CA33 OA33 . 1.415(13)
CA33 CA43 . 1.488(15)
CA43 OA43 . 1.433(13)
CA43 CA53 . 1.525(15)
CA53 OA53 . 1.430(14)
CA53 CA63 . 1.487(17)
CA63 OA63 . 1.421(15)
OA43 CA14 . 1.418(14)
CA14 OA54 . 1.403(14)
CA14 CA24 . 1.526(16)
CA24 OA24 . 1.415(14)
CA24 CA34 . 1.527(16)
CA34 OA34 . 1.424(13)
CA34 CA44 . 1.471(15)
CA44 OA44 . 1.415(13)
CA44 CA54 . 1.547(16)
CA54 OA54 . 1.430(15)
CA54 CA64 . 1.50(2)
CA64 OA64a . 1.22(6)
CA64 OA64b . 1.37(2)
OA44 CA15 . 1.436(13)
CA15 OA55 . 1.410(13)
CA15 CA25 . 1.495(15)
CA25 OA25 . 1.438(13)
CA25 CA35 . 1.490(16)
CA35 OA35 . 1.434(13)
CA35 CA45 . 1.523(16)
CA45 OA45 . 1.436(14)
CA45 CA55 . 1.504(16)
CA55 OA55 . 1.452(14)
CA55 CA65 . 1.484(18)
CA65 OA65 . 1.411(17)
OA45 CA16 . 1.422(14)
CA16 OA56 . 1.405(14)
CA16 CA26 . 1.500(17)
CA26 OA26 . 1.432(14)
CA26 CA36 . 1.501(16)
CA36 OA36 . 1.431(13)
CA36 CA46 . 1.559(15)
CA46 OA46 . 1.419(13)
CA46 CA56 . 1.493(16)
CA56 OA56 . 1.451(14)
CA56 CA66 . 1.533(18)
CA66 OA66 . 1.410(18)
OA46 CA17 . 1.415(13)
CA17 OA57 . 1.372(13)
CA17 CA27 . 1.551(15)
CA27 OA27 . 1.415(12)
CA27 CA37 . 1.522(15)
CA37 OA37 . 1.444(13)
CA37 CA47 . 1.458(15)
CA47 OA47 . 1.454(13)
CA47 CA57 . 1.491(15)
CA57 OA57 . 1.440(13)
CA57 CA67 . 1.547(16)
CA67 OA67 . 1.415(15)
CB11 OB51 . 1.394(13)
CB11 OB47 . 1.421(14)
CB11 CB21 . 1.467(16)
CB21 OB21 . 1.407(13)
CB21 CB31 . 1.488(16)
CB31 OB31 . 1.419(14)
CB31 CB41 . 1.530(16)
CB41 OB41 . 1.434(13)
CB41 CB51 . 1.546(16)
CB51 OB51 . 1.420(14)
CB51 CB61 . 1.483(17)
CB61 OB61 . 1.443(16)
OB41 CB12 . 1.412(14)
CB12 OB52 . 1.414(14)
CB12 CB22 . 1.489(16)
CB22 OB22 . 1.422(14)
CB22 CB32 . 1.517(17)
CB32 OB32 . 1.403(14)
CB32 CB42 . 1.498(16)
CB42 OB42 . 1.438(14)
CB42 CB52 . 1.521(16)
CB52 OB52 . 1.474(14)
CB52 CB62 . 1.479(16)
CB62 OB62 . 1.434(15)
OB42 CB13 . 1.441(15)
CB13 OB53 . 1.457(15)
CB13 CB23 . 1.524(18)
CB23 OB23 . 1.376(15)
CB23 CB33 . 1.537(18)
CB33 OB33 . 1.425(14)
CB33 CB43 . 1.500(16)
CB43 OB43 . 1.419(14)
CB43 CB53 . 1.524(17)
CB53 OB53 . 1.424(16)
CB53 CB63 . 1.56(2)
CB63 OB63a . 1.36(3)
CB63 OB63b . 1.41(2)
OB43 CB14 . 1.392(14)
CB14 OB54 . 1.392(14)
CB14 CB24 . 1.526(17)
CB24 OB24 . 1.427(15)
CB24 CB34 . 1.472(17)
CB34 OB34 . 1.421(13)
CB34 CB44 . 1.489(16)
CB44 OB44 . 1.430(14)
CB44 CB54 . 1.491(16)
CB54 OB54 . 1.439(15)
CB54 CB64 . 1.527(18)
CB64 OB64 . 1.377(18)
OB44 CB15 . 1.403(14)
CB15 OB55 . 1.406(14)
CB15 CB25 . 1.529(16)
CB25 OB25 . 1.430(14)
CB25 CB35 . 1.482(17)
CB35 OB35 . 1.448(14)
CB35 CB45 . 1.527(16)
CB45 OB45 . 1.423(14)
CB45 CB55 . 1.521(17)
CB55 OB55 . 1.449(14)
CB55 CB65 . 1.480(18)
CB65 OB65 . 1.429(17)
OB45 CB16 . 1.407(14)
CB16 O56B . 1.417(14)
CB16 CB26 . 1.512(17)
CB26 OB26 . 1.421(14)
CB26 CB36 . 1.523(17)
CB36 OB36 . 1.398(13)
CB36 CB46 . 1.518(15)
CB46 OB46 . 1.424(13)
CB46 CB56 . 1.551(16)
CB56 O56B . 1.424(14)
CB56 CB66 . 1.521(19)
CB66 OB66 . 1.391(19)
OB46 CB17 . 1.426(14)
CB17 OB57 . 1.424(14)
CB17 CB27 . 1.494(16)
CB27 OB27 . 1.414(13)
CB27 CB37 . 1.492(16)
CB37 OB37 . 1.416(14)
CB37 CB47 . 1.519(16)
CB47 OB47 . 1.451(14)
CB47 CB57 . 1.535(16)
CB57 OB57 . 1.402(14)
CB57 CB67 . 1.540(18)
CB67 OB67a . 1.36(2)
CB67 OB67b . 1.50(4)
O21B1 O35B . 0.70(5)
O24A O22A . 0.85(12)
O63Bb2 O63Bb1 . 0.83(5)
W21 O23B2 . 0.71(7)
W21 O35B . 1.71(8)
O35B O23B2 . 1.28(6)
O26B1 O26B3 . 1.00(6)
O26B1 O26B2 . 1.07(6)
O35B O26B3 3_545 1.25(9)
O26A1 O26A2 2_655 1.07(7)
W32 O64B . 1.47(9)
W32 O61Ab . 1.60(9)
W33 W43 . 1.31(10)
O32A O26A1 3_455 1.20(5)
O26A1 O32A 3_545 1.20(5)
O26B2 O26B2 2_556 1.21(10)
W43 W45 . 1.54(11)
O26B3 O35B 3_455 1.25(9)
O22A O36A . 0.97(13)
O64B O66B3 . 1.69(14)
N1A C1A . 1.430(7)
C1A C2A . 1.3900
C1A C6A . 1.3900
C2A C3A . 1.3900
C3A C4A . 1.3900
C4A C5A . 1.3900
C4A C7A . 1.48(4)
C5A C6A . 1.3900
C7A C8A . 1.56(5)
C8A C9A . 1.522(7)
C9A C10A . 1.3900
C9A C14A . 1.3900
C10A C11A . 1.3900
C11A C12A . 1.3900
C12A C13A . 1.3900
C12A N2A . 1.438(7)
C13A C14A . 1.3900
N1B C2B . 1.428(7)
C1B C2B . 1.3900
C1B C6B . 1.3900
C1B N1C . 1.432(7)
C2B C3B . 1.3900
C3B C4B . 1.3900
C4B C7C . 1.35(4)
C4B C5B . 1.3900
C5B C6B . 1.3900
C5B C7B . 1.518(7)
C7B C8B . 1.55(5)
C8B C9B . 1.50(4)
C8B C10C . 1.75(4)
C8B C9C . 1.92(5)
C9B C9C . 0.57(3)
C9B C10C . 1.07(3)
C9B C10B . 1.3900
C9B C14B . 1.3900
C9B C14C . 1.43(3)
C9B C11C . 1.91(3)
C9B C8C . 2.03(3)
C10B C9C . 1.28(3)
C10B C11B . 1.3900
C10B C13C . 1.58(3)
C11B C12B . 1.3900
C11B C14C . 1.51(4)
C12B C13B . 1.3900
C12B N2B . 1.430(7)
C12B C13B 2_556 1.95(4)
C13B C14B . 1.3900
C13B N2B 2_556 1.73(3)
C13B C12B 2_556 1.95(5)
C14B C10C . 0.93(3)
C14B C9C . 1.35(3)
N2B C13B 2_556 1.73(4)
N2C C12C 2_556 1.43(2)
N2C C12C . 1.431(7)
C7C C8C . 1.68(5)
C8C C9C . 1.522(7)
C9C C10C . 1.3900
C9C C14C . 1.3900
C10C C11C . 1.3900
C11C C12C . 1.3900
C12C C13C . 1.3900
C12C C12C 2_556 1.82(4)
C13C C14C . 1.3900
